data_7008086
loop_
_publ_author_name
'Patra, Ashis K.'
'Dhar, Shanta'
'Nethaji, Munirathinam'
'Chakravarty, Akhil R.'

_publ_section_title
;
 Metal-assisted red light-induced DNA cleavage by ternary L-methionine
 copper(II) complexes of planar heterocyclic bases.
;
_journal_issue 5
_journal_name_full 'Dalton transactions (Cambridge, England : 2003)'
_journal_page_first 896
_journal_page_last 902
_journal_paper_doi 10.1039/b416711b
_journal_year 2005
_chemical_formula_sum 'C18 H22 Cl Cu N3 O7 S'
_chemical_formula_weight 523.44
_chemical_name_systematic
;
(1,10-phenanthroline)(methanol)(L-methioninato)copper(II)monoperchlorate 
;
_space_group_IT_number 4
_symmetry_cell_setting monoclinic
_symmetry_space_group_name_Hall 'P 2yb'
_symmetry_space_group_name_H-M 'P 1 21 1'
_atom_sites_solution_hydrogens geom
_atom_sites_solution_primary direct
_atom_sites_solution_secondary difmap
_audit_creation_method SHELXL-97
_cell_angle_alpha 90.00
_cell_angle_beta 96.985(8)
_cell_angle_gamma 90.00
_cell_formula_units_Z 4
_cell_length_a 9.246(4)
_cell_length_b 20.531(9)
_cell_length_c 11.864(5)
_cell_measurement_temperature 293(2)
_cell_volume 2235.4(17)
_computing_cell_refinement 'Bruker Smart'
_computing_data_collection 'Bruker Smart'
_computing_data_reduction 'Bruker Saint'
_computing_molecular_graphics Ortep-3
_computing_publication_material 'WinGX Publication routines (Farrugia, 1999) '
_computing_structure_refinement 'SHELXL-97 (Sheldrick, 1997)'
_computing_structure_solution 'SHELXS-97 (Sheldrick, 1997)'
_diffrn_ambient_temperature 293(2)
_diffrn_detector_area_resol_mean 0.3
_diffrn_measured_fraction_theta_full 0.993
_diffrn_measured_fraction_theta_max 0.993
_diffrn_measurement_device_type 'Bruker Smart CCD Area Detector'
_diffrn_measurement_method 'omega scans'
_diffrn_radiation_monochromator graphite
_diffrn_radiation_source 'fine-focus sealed tube'
_diffrn_radiation_type MoK\a
_diffrn_radiation_wavelength 0.71073
_diffrn_reflns_av_R_equivalents 0.0615
_diffrn_reflns_av_sigmaI/netI 0.0743
_diffrn_reflns_limit_h_max 11
_diffrn_reflns_limit_h_min -11
_diffrn_reflns_limit_k_max 25
_diffrn_reflns_limit_k_min -23
_diffrn_reflns_limit_l_max 14
_diffrn_reflns_limit_l_min -14
_diffrn_reflns_number 17587
_diffrn_reflns_theta_full 26.07
_diffrn_reflns_theta_max 26.07
_diffrn_reflns_theta_min 1.73
_exptl_absorpt_coefficient_mu 1.234
_exptl_absorpt_correction_T_max 0.7161
_exptl_absorpt_correction_T_min 0.5449
_exptl_absorpt_correction_type none
_exptl_absorpt_process_details Psi-scans
_exptl_crystal_colour blue
_exptl_crystal_density_diffrn 1.555
_exptl_crystal_density_method 'not measured'
_exptl_crystal_description rectangular
_exptl_crystal_F_000 1076
_exptl_crystal_size_max 0.56
_exptl_crystal_size_mid 0.43
_exptl_crystal_size_min 0.29
_refine_diff_density_max 0.633
_refine_diff_density_min -0.338
_refine_diff_density_rms 0.081
_refine_ls_abs_structure_details 'Flack H D (1983), Acta Cryst. A39, 876-881'
_refine_ls_abs_structure_Flack -0.020(19)
_refine_ls_extinction_method none
_refine_ls_goodness_of_fit_ref 0.947
_refine_ls_hydrogen_treatment mixed
_refine_ls_matrix_type full
_refine_ls_number_parameters 567
_refine_ls_number_reflns 8262
_refine_ls_number_restraints 1
_refine_ls_restrained_S_all 0.947
_refine_ls_R_factor_all 0.0872
_refine_ls_R_factor_gt 0.0534
_refine_ls_shift/su_max 0.025
_refine_ls_shift/su_mean 0.002
_refine_ls_structure_factor_coef Fsqd
_refine_ls_weighting_details 'calc w=1/[\s^2^(Fo^2^)+(0.0894P)^2^+0.0000P] where P=(Fo^2^+2Fc^2^)/3'
_refine_ls_weighting_scheme calc
_refine_ls_wR_factor_gt 0.1329
_refine_ls_wR_factor_ref 0.1574
_reflns_number_gt 5323
_reflns_number_total 8262
_reflns_threshold_expression >2sigma(I)
_cod_data_source_file b416711b.txt
_cod_data_source_block arccif
_cod_depositor_comments
;
The following automatic conversions were performed:
'_symmetry_cell_setting' value 'Monoclinic' changed to 'monoclinic'
according to '/home/saulius/struct/CIF-dictionaries/cif_core.dic'
dictionary named 'cif_core.dic' version 2.4.1 from 2010-06-29.

Automatic conversion script
Id: cif_fix_enum 1527 2010-12-29 10:47:43Z saulius 
;
_cod_original_sg_symbol_H-M P21
_cod_database_code 7008086

loop_
_symmetry_equiv_pos_as_xyz
'x, y, z'
'-x, y+1/2, -z'

loop_
_atom_site_label
_atom_site_type_symbol
_atom_site_fract_x
_atom_site_fract_y
_atom_site_fract_z
_atom_site_U_iso_or_equiv
_atom_site_adp_type
_atom_site_occupancy
_atom_site_symmetry_multiplicity
_atom_site_calc_flag
_atom_site_refinement_flags
_atom_site_disorder_assembly
_atom_site_disorder_group
Cu1 Cu 0.64190(9) -0.00766(4) 0.22158(7) 0.0499(3) Uani 1 1 d . . .
Cu2 Cu 0.34526(9) 0.57004(4) 0.28533(7) 0.0496(3) Uani 1 1 d . . .
Cl1 Cl 0.9975(2) 0.57639(15) 0.42588(18) 0.0670(6) Uani 1 1 d . . .
Cl2 Cl -0.0057(2) 0.98399(15) 0.0742(2) 0.0713(7) Uani 1 1 d . . .
S1 S 0.7888(4) 0.2499(2) 0.4032(3) 0.1365(15) Uani 1 1 d . . .
S2 S 0.1701(5) 0.2848(2) 0.1728(4) 0.1649(17) Uani 1 1 d . . .
O1 O 0.5556(6) 0.0554(3) 0.1118(5) 0.0596(17) Uani 1 1 d . . .
O2 O 0.5886(7) 0.1510(3) 0.0430(6) 0.086(2) Uani 1 1 d . . .
O3 O 0.4906(7) 0.0059(4) 0.3572(5) 0.091(2) Uani 1 1 d . . .
O4 O 0.4421(7) 0.5084(3) 0.3879(5) 0.0600(17) Uani 1 1 d . . .
O5 O 0.4273(9) 0.4070(4) 0.4505(7) 0.119(3) Uani 1 1 d . . .
O6 O 0.4995(6) 0.5591(4) 0.1469(5) 0.086(2) Uani 1 1 d . . .
O7 O 1.1517(6) 0.5745(5) 0.4558(4) 0.0877(19) Uani 1 1 d . . .
O8 O 0.9580(11) 0.6315(6) 0.3728(10) 0.171(5) Uani 1 1 d . . .
O9 O 0.9593(9) 0.5271(5) 0.3441(10) 0.160(5) Uani 1 1 d . . .
O10 O 0.9297(7) 0.5663(6) 0.5229(6) 0.130(3) Uani 1 1 d . . .
O11 O 0.0311(11) 0.9241(5) 0.1228(10) 0.169(5) Uani 1 1 d . . .
O12 O 0.0350(10) 1.0295(7) 0.1491(13) 0.226(8) Uani 1 1 d . . .
O13 O -0.1582(6) 0.9928(5) 0.0442(5) 0.095(2) Uani 1 1 d . . .
O14 O 0.0627(9) 0.9874(7) -0.0227(8) 0.170(4) Uani 1 1 d . . .
N1 N 0.5334(7) -0.0799(3) 0.1397(5) 0.0461(17) Uani 1 1 d . . .
N2 N 0.7579(7) -0.0824(4) 0.3004(6) 0.0521(19) Uani 1 1 d . . .
N3 N 0.7686(7) 0.0652(4) 0.2806(5) 0.0543(18) Uani 1 1 d . . .
H3A H 0.7730 0.0667 0.3567 0.065 Uiso 1 1 calc R . .
H3B H 0.8594 0.0586 0.2628 0.065 Uiso 1 1 calc R . .
N4 N 0.4519(7) 0.6450(3) 0.3675(6) 0.0452(17) Uani 1 1 d . . .
N5 N 0.2259(7) 0.6420(3) 0.2098(6) 0.0474(17) Uani 1 1 d . . .
N6 N 0.2227(7) 0.4951(4) 0.2263(6) 0.0519(17) Uani 1 1 d . . .
H6A H 0.1299 0.5014 0.2394 0.062 Uiso 1 1 calc R . .
H6B H 0.2243 0.4911 0.1509 0.062 Uiso 1 1 calc R . .
C1 C 0.4121(8) -0.0793(5) 0.0626(6) 0.054(2) Uani 1 1 d . . .
H1 H 0.3667 -0.0396 0.0443 0.065 Uiso 1 1 calc R . .
C2 C 0.3526(8) -0.1358(5) 0.0096(7) 0.061(2) Uani 1 1 d . . .
H2 H 0.2699 -0.1336 -0.0434 0.073 Uiso 1 1 calc R . .
C3 C 0.4177(9) -0.1934(4) 0.0369(7) 0.057(2) Uani 1 1 d . . .
H3 H 0.3780 -0.2312 0.0028 0.069 Uiso 1 1 calc R . .
C4 C 0.5442(9) -0.1979(4) 0.1158(6) 0.049(2) Uani 1 1 d . . .
C5 C 0.6174(9) -0.2572(4) 0.1496(7) 0.053(2) Uani 1 1 d . . .
H5 H 0.5855 -0.2964 0.1160 0.064 Uiso 1 1 calc R . .
C6 C 0.7330(9) -0.2561(4) 0.2304(7) 0.059(2) Uani 1 1 d . . .
H6 H 0.7810 -0.2949 0.2507 0.071 Uiso 1 1 calc R . .
C7 C 0.7839(8) -0.1979(4) 0.2853(7) 0.050(2) Uani 1 1 d . . .
C8 C 0.9033(9) -0.1942(5) 0.3744(7) 0.061(2) Uani 1 1 d . . .
H8 H 0.9537 -0.2317 0.3996 0.074 Uiso 1 1 calc R . .
C9 C 0.9412(9) -0.1371(5) 0.4203(8) 0.066(3) Uani 1 1 d . . .
H9 H 1.0178 -0.1348 0.4787 0.079 Uiso 1 1 calc R . .
C10 C 0.8703(9) -0.0818(5) 0.3835(7) 0.062(2) Uani 1 1 d . . .
H10 H 0.9004 -0.0423 0.4169 0.075 Uiso 1 1 calc R . .
C11 C 0.5932(8) -0.1395(4) 0.1669(6) 0.044(2) Uani 1 1 d . . .
C12 C 0.7166(8) -0.1402(5) 0.2544(7) 0.049(2) Uani 1 1 d . . .
C13 C 0.6106(10) 0.1119(5) 0.1211(8) 0.056(2) Uani 1 1 d . . .
C14 C 0.7103(10) 0.1296(4) 0.2305(7) 0.052(2) Uani 1 1 d . . .
H14 H 0.6487 0.1485 0.2836 0.062 Uiso 1 1 calc R . .
C15 C 0.8269(9) 0.1777(4) 0.2156(6) 0.074(2) Uani 1 1 d . . .
H15A H 0.8981 0.1572 0.1735 0.089 Uiso 1 1 calc R . .
H15B H 0.7841 0.2137 0.1702 0.089 Uiso 1 1 calc R . .
C16 C 0.9012(11) 0.2034(5) 0.3197(8) 0.101(3) Uani 1 1 d . . .
H16A H 0.9807 0.2308 0.3016 0.122 Uiso 1 1 calc R . .
H16B H 0.9435 0.1674 0.3653 0.122 Uiso 1 1 calc R . .
C17 C 0.777(2) 0.3220(5) 0.3065(10) 0.208(9) Uani 1 1 d . . .
H17A H 0.7193 0.3553 0.3360 0.312 Uiso 1 1 calc R . .
H17B H 0.7328 0.3092 0.2324 0.312 Uiso 1 1 calc R . .
H17C H 0.8733 0.3385 0.3014 0.312 Uiso 1 1 calc R . .
C18 C 0.3401(10) 0.0127(6) 0.3349(10) 0.101(4) Uani 1 1 d . . .
H18A H 0.2996 0.0183 0.4050 0.151 Uiso 1 1 calc R . .
H18B H 0.2993 -0.0255 0.2967 0.151 Uiso 1 1 calc R . .
H18C H 0.3176 0.0502 0.2875 0.151 Uiso 1 1 calc R . .
C19 C 0.5685(8) 0.6423(4) 0.4438(7) 0.053(2) Uani 1 1 d . . .
H19 H 0.6134 0.6024 0.4610 0.064 Uiso 1 1 calc R . .
C20 C 0.6240(9) 0.6971(4) 0.4978(7) 0.058(2) Uani 1 1 d . . .
H20 H 0.7065 0.6939 0.5507 0.070 Uiso 1 1 calc R . .
C21 C 0.5627(9) 0.7551(4) 0.4764(6) 0.056(2) Uani 1 1 d . . .
H21 H 0.6002 0.7919 0.5155 0.067 Uiso 1 1 calc R . .
C22 C 0.4407(9) 0.7601(4) 0.3941(7) 0.050(2) Uani 1 1 d . . .
C23 C 0.3645(9) 0.8189(4) 0.3610(8) 0.063(2) Uani 1 1 d . . .
H23 H 0.3957 0.8574 0.3972 0.075 Uiso 1 1 calc R . .
C24 C 0.2480(10) 0.8210(4) 0.2787(7) 0.058(2) Uani 1 1 d . . .
H24 H 0.2026 0.8604 0.2582 0.069 Uiso 1 1 calc R . .
C25 C 0.1961(9) 0.7609(4) 0.2236(6) 0.050(2) Uani 1 1 d . . .
C26 C 0.0812(9) 0.7584(5) 0.1353(7) 0.064(2) Uani 1 1 d . . .
H26 H 0.0322 0.7961 0.1093 0.077 Uiso 1 1 calc R . .
C27 C 0.0419(9) 0.6980(5) 0.0873(8) 0.064(2) Uani 1 1 d . . .
H27 H -0.0348 0.6949 0.0291 0.076 Uiso 1 1 calc R . .
C28 C 0.1185(9) 0.6417(5) 0.1272(7) 0.057(2) Uani 1 1 d . . .
H28 H 0.0913 0.6021 0.0929 0.069 Uiso 1 1 calc R . .
C29 C 0.3914(8) 0.7022(4) 0.3430(7) 0.043(2) Uani 1 1 d . . .
C30 C 0.2652(8) 0.7021(4) 0.2556(6) 0.0388(17) Uani 1 1 d . . .
C31 C 0.3929(10) 0.4508(5) 0.3826(8) 0.059(3) Uani 1 1 d . . .
C32 C 0.2805(11) 0.4362(4) 0.2839(8) 0.064(3) Uani 1 1 d . . .
H32 H 0.1996 0.4132 0.3126 0.076 Uiso 1 1 calc R . .
C33 C 0.3497(10) 0.3891(5) 0.1989(9) 0.097(3) Uani 1 1 d . . .
H33A H 0.4131 0.4148 0.1568 0.116 Uiso 1 1 calc R . .
H33B H 0.4102 0.3576 0.2434 0.116 Uiso 1 1 calc R . .
C34 C 0.2465(17) 0.3533(9) 0.1163(11) 0.182(8) Uani 1 1 d . . .
H34A H 0.2970 0.3398 0.0532 0.219 Uiso 1 1 calc R . .
H34B H 0.1687 0.3826 0.0867 0.219 Uiso 1 1 calc R . .
C35 C 0.2958(16) 0.2281(8) 0.1740(13) 0.199(8) Uani 1 1 d . . .
H35A H 0.2607 0.1885 0.2038 0.298 Uiso 1 1 calc R . .
H35B H 0.3823 0.2420 0.2210 0.298 Uiso 1 1 calc R . .
H35C H 0.3180 0.2209 0.0981 0.298 Uiso 1 1 calc R . .
C36 C 0.6494(9) 0.5516(5) 0.1703(8) 0.078(3) Uani 1 1 d . . .
H36A H 0.6913 0.5480 0.1003 0.117 Uiso 1 1 calc R . .
H36B H 0.6706 0.5129 0.2146 0.117 Uiso 1 1 calc R . .
H36C H 0.6901 0.5887 0.2120 0.117 Uiso 1 1 calc R . .
H37 H 0.505(11) 0.021(5) 0.449(9) 0.14(4) Uiso 1 1 d . . .
H38 H 0.461(6) 0.575(3) 0.087(5) 0.036(16) Uiso 1 1 d . . .

loop_
_atom_site_aniso_label
_atom_site_aniso_U_11
_atom_site_aniso_U_22
_atom_site_aniso_U_33
_atom_site_aniso_U_23
_atom_site_aniso_U_13
_atom_site_aniso_U_12
Cu1 0.0534(5) 0.0405(7) 0.0507(6) -0.0016(5) -0.0145(4) 0.0021(5)
Cu2 0.0565(6) 0.0360(6) 0.0514(6) 0.0018(5) -0.0131(5) 0.0016(5)
Cl1 0.0590(12) 0.0838(19) 0.0562(12) 0.0134(15) -0.0008(10) 0.0149(14)
Cl2 0.0608(13) 0.088(2) 0.0625(13) 0.0152(15) -0.0044(11) 0.0244(14)
S1 0.117(2) 0.193(4) 0.100(2) -0.063(2) 0.0171(18) -0.052(2)
S2 0.187(4) 0.136(3) 0.180(4) -0.066(3) 0.056(3) -0.086(3)
O1 0.067(4) 0.055(5) 0.049(3) 0.010(3) -0.021(3) 0.011(3)
O2 0.107(5) 0.061(4) 0.080(4) 0.033(4) -0.035(4) -0.013(4)
O3 0.071(4) 0.146(8) 0.053(4) 0.007(4) -0.002(3) 0.013(5)
O4 0.072(4) 0.040(4) 0.062(4) -0.006(3) -0.018(3) -0.005(3)
O5 0.169(7) 0.071(6) 0.100(6) 0.036(5) -0.051(5) -0.006(5)
O6 0.057(4) 0.142(7) 0.054(4) 0.018(4) -0.004(3) 0.017(4)
O7 0.055(3) 0.145(6) 0.058(3) -0.003(5) -0.014(3) 0.010(4)
O8 0.137(8) 0.178(10) 0.193(10) 0.109(9) -0.003(7) 0.060(7)
O9 0.091(6) 0.190(10) 0.194(10) -0.120(8) 0.000(6) -0.010(6)
O10 0.080(5) 0.209(9) 0.103(5) 0.045(7) 0.026(4) 0.003(7)
O11 0.153(9) 0.129(8) 0.228(12) 0.099(9) 0.035(8) 0.067(7)
O12 0.084(6) 0.270(15) 0.303(16) -0.166(13) -0.063(8) 0.022(7)
O13 0.073(4) 0.138(6) 0.071(4) -0.003(5) -0.004(3) 0.025(5)
O14 0.100(5) 0.296(13) 0.123(6) 0.063(9) 0.045(5) 0.047(9)
N1 0.042(3) 0.050(4) 0.042(4) 0.008(3) -0.012(3) 0.008(3)
N2 0.048(4) 0.053(5) 0.051(4) 0.015(4) -0.014(3) -0.005(3)
N3 0.063(4) 0.057(5) 0.037(3) -0.005(4) -0.017(3) 0.008(4)
N4 0.055(4) 0.029(4) 0.049(4) -0.002(3) -0.001(3) -0.001(3)
N5 0.052(4) 0.040(4) 0.049(4) -0.012(3) -0.001(3) 0.002(3)
N6 0.055(4) 0.038(4) 0.061(4) 0.003(4) 0.000(3) -0.010(4)
C1 0.042(4) 0.069(6) 0.049(5) -0.003(4) -0.006(4) 0.003(4)
C2 0.051(4) 0.075(7) 0.051(5) -0.007(5) -0.014(4) -0.012(5)
C3 0.062(5) 0.054(6) 0.052(4) -0.002(4) -0.007(4) -0.020(4)
C4 0.059(5) 0.046(5) 0.042(4) 0.000(4) 0.010(4) -0.001(4)
C5 0.063(5) 0.036(5) 0.061(5) -0.005(4) 0.014(4) 0.001(4)
C6 0.057(5) 0.051(6) 0.071(5) 0.009(5) 0.015(4) 0.005(4)
C7 0.044(4) 0.056(6) 0.050(4) 0.001(4) 0.006(4) 0.003(4)
C8 0.061(5) 0.052(6) 0.069(6) 0.003(5) -0.002(5) 0.011(4)
C9 0.050(5) 0.078(8) 0.063(5) 0.001(5) -0.018(4) 0.012(5)
C10 0.063(5) 0.067(7) 0.050(5) -0.013(5) -0.019(4) 0.005(5)
C11 0.046(4) 0.052(5) 0.031(4) 0.002(4) -0.001(3) -0.009(4)
C12 0.034(4) 0.054(6) 0.058(5) -0.002(4) 0.005(4) 0.006(4)
C13 0.066(6) 0.045(6) 0.055(6) -0.005(5) -0.005(5) -0.003(5)
C14 0.060(5) 0.050(6) 0.042(4) 0.000(4) -0.005(4) 0.002(4)
C15 0.087(6) 0.062(5) 0.068(5) 0.017(4) -0.011(4) -0.022(4)
C16 0.123(8) 0.087(7) 0.090(6) 0.016(5) -0.003(6) -0.066(6)
C17 0.39(2) 0.059(7) 0.126(10) -0.025(7) -0.149(13) 0.017(11)
C18 0.067(6) 0.137(12) 0.094(7) 0.008(7) -0.008(5) 0.027(6)
C19 0.059(5) 0.032(4) 0.063(5) 0.004(4) -0.012(4) -0.008(4)
C20 0.059(5) 0.053(5) 0.059(5) -0.007(4) -0.010(4) 0.003(4)
C21 0.059(5) 0.061(6) 0.048(4) -0.014(4) 0.004(4) 0.001(4)
C22 0.054(5) 0.044(5) 0.054(5) -0.011(4) 0.012(4) -0.005(4)
C23 0.073(5) 0.045(6) 0.071(6) -0.010(4) 0.009(5) -0.004(4)
C24 0.077(5) 0.033(5) 0.064(5) 0.001(4) 0.014(5) 0.014(4)
C25 0.053(4) 0.042(5) 0.056(5) 0.014(4) 0.013(4) 0.010(4)
C26 0.065(5) 0.057(7) 0.066(6) 0.017(5) -0.004(5) 0.020(5)
C27 0.056(5) 0.073(7) 0.058(5) 0.006(5) -0.006(4) 0.006(5)
C28 0.057(5) 0.050(6) 0.061(5) 0.009(4) -0.010(4) 0.001(4)
C29 0.044(4) 0.040(5) 0.047(4) -0.001(4) 0.010(4) 0.004(4)
C30 0.046(4) 0.035(4) 0.036(4) 0.002(3) 0.005(3) 0.006(3)
C31 0.067(6) 0.051(7) 0.057(6) 0.007(5) -0.006(5) 0.017(5)
C32 0.080(7) 0.043(5) 0.064(6) -0.009(4) -0.006(5) -0.001(5)
C33 0.086(6) 0.104(8) 0.093(7) -0.021(6) -0.018(5) 0.015(6)
C34 0.185(14) 0.26(2) 0.109(10) 0.078(12) 0.061(10) 0.145(15)
C35 0.180(14) 0.219(18) 0.216(16) -0.127(15) 0.102(12) 0.022(13)
C36 0.072(6) 0.075(7) 0.087(6) -0.041(6) 0.008(5) 0.004(5)

loop_
_atom_type_symbol
_atom_type_description
_atom_type_scat_dispersion_real
_atom_type_scat_dispersion_imag
_atom_type_scat_source
C C 0.0033 0.0016 'International Tables Vol C Tables 4.2.6.8 and 6.1.1.4'
H H 0.0000 0.0000 'International Tables Vol C Tables 4.2.6.8 and 6.1.1.4'
N N 0.0061 0.0033 'International Tables Vol C Tables 4.2.6.8 and 6.1.1.4'
O O 0.0106 0.0060 'International Tables Vol C Tables 4.2.6.8 and 6.1.1.4'
S S 0.1246 0.1234 'International Tables Vol C Tables 4.2.6.8 and 6.1.1.4'
Cl Cl 0.1484 0.1585 'International Tables Vol C Tables 4.2.6.8 and 6.1.1.4'
Cu Cu 0.3201 1.2651 'International Tables Vol C Tables 4.2.6.8 and 6.1.1.4'

loop_
_geom_angle_atom_site_label_1
_geom_angle_atom_site_label_2
_geom_angle_atom_site_label_3
_geom_angle
_geom_angle_site_symmetry_1
_geom_angle_site_symmetry_3
_geom_angle_publ_flag
O1 Cu1 N3 84.8(3) . . ?
O1 Cu1 N1 91.6(2) . . ?
N3 Cu1 N1 170.2(3) . . ?
O1 Cu1 N2 164.6(3) . . ?
N3 Cu1 N2 98.7(3) . . ?
N1 Cu1 N2 82.4(3) . . ?
O1 Cu1 O3 98.9(3) . . ?
N3 Cu1 O3 92.6(3) . . ?
N1 Cu1 O3 96.9(3) . . ?
N2 Cu1 O3 95.9(3) . . ?
O4 Cu2 N6 85.1(3) . . ?
O4 Cu2 N5 166.8(3) . . ?
N6 Cu2 N5 99.0(3) . . ?
O4 Cu2 N4 91.9(2) . . ?
N6 Cu2 N4 170.7(3) . . ?
N5 Cu2 N4 82.1(3) . . ?
O4 Cu2 O6 96.1(3) . . ?
N6 Cu2 O6 92.8(3) . . ?
N5 Cu2 O6 96.2(3) . . ?
N4 Cu2 O6 96.3(3) . . ?
O8 Cl1 O10 113.2(7) . . ?
O8 Cl1 O9 104.7(7) . . ?
O10 Cl1 O9 111.1(7) . . ?
O8 Cl1 O7 110.5(6) . . ?
O10 Cl1 O7 109.1(4) . . ?
O9 Cl1 O7 108.0(5) . . ?
O12 Cl2 O14 114.0(9) . . ?
O12 Cl2 O11 108.3(8) . . ?
O14 Cl2 O11 106.1(8) . . ?
O12 Cl2 O13 105.8(6) . . ?
O14 Cl2 O13 109.0(5) . . ?
O11 Cl2 O13 113.7(6) . . ?
C16 S1 C17 94.4(6) . . ?
C35 S2 C34 104.8(8) . . ?
C13 O1 Cu1 115.2(6) . . ?
C18 O3 Cu1 124.4(6) . . ?
C31 O4 Cu2 116.8(6) . . ?
C36 O6 Cu2 123.8(5) . . ?
C1 N1 C11 116.4(7) . . ?
C1 N1 Cu1 130.7(6) . . ?
C11 N1 Cu1 112.9(5) . . ?
C12 N2 C10 117.6(8) . . ?
C12 N2 Cu1 111.8(5) . . ?
C10 N2 Cu1 130.4(7) . . ?
C14 N3 Cu1 110.7(5) . . ?
C29 N4 C19 118.6(7) . . ?
C29 N4 Cu2 113.9(6) . . ?
C19 N4 Cu2 127.5(6) . . ?
C28 N5 C30 116.1(8) . . ?
C28 N5 Cu2 131.5(6) . . ?
C30 N5 Cu2 112.5(5) . . ?
C32 N6 Cu2 108.4(5) . . ?
N1 C1 C2 122.9(8) . . ?
C3 C2 C1 118.6(7) . . ?
C2 C3 C4 121.9(8) . . ?
C11 C4 C3 115.6(8) . . ?
C11 C4 C5 119.6(8) . . ?
C3 C4 C5 124.8(8) . . ?
C6 C5 C4 119.7(8) . . ?
C5 C6 C7 122.2(8) . . ?
C12 C7 C6 119.6(8) . . ?
C12 C7 C8 115.8(8) . . ?
C6 C7 C8 124.6(8) . . ?
C9 C8 C7 119.5(9) . . ?
C8 C9 C10 121.1(8) . . ?
N2 C10 C9 121.9(9) . . ?
N1 C11 C4 124.6(7) . . ?
N1 C11 C12 116.0(7) . . ?
C4 C11 C12 119.4(7) . . ?
N2 C12 C7 124.0(8) . . ?
N2 C12 C11 116.4(7) . . ?
C7 C12 C11 119.6(8) . . ?
O2 C13 O1 120.5(8) . . ?
O2 C13 C14 120.7(8) . . ?
O1 C13 C14 118.8(9) . . ?
C15 C14 N3 113.3(7) . . ?
C15 C14 C13 115.1(7) . . ?
N3 C14 C13 105.8(7) . . ?
C16 C15 C14 114.8(7) . . ?
C15 C16 S1 114.9(7) . . ?
N4 C19 C20 121.0(8) . . ?
C21 C20 C19 121.5(8) . . ?
C20 C21 C22 119.0(9) . . ?
C29 C22 C21 115.9(8) . . ?
C29 C22 C23 118.6(8) . . ?
C21 C22 C23 125.5(8) . . ?
C24 C23 C22 123.0(8) . . ?
C23 C24 C25 119.0(8) . . ?
C30 C25 C26 116.9(8) . . ?
C30 C25 C24 119.8(7) . . ?
C26 C25 C24 123.3(8) . . ?
C27 C26 C25 118.4(8) . . ?
C26 C27 C28 119.8(8) . . ?
N5 C28 C27 123.6(9) . . ?
N4 C29 C22 124.0(8) . . ?
N4 C29 C30 115.8(7) . . ?
C22 C29 C30 120.2(7) . . ?
N5 C30 C25 125.2(7) . . ?
N5 C30 C29 115.4(7) . . ?
C25 C30 C29 119.3(7) . . ?
O5 C31 O4 126.3(10) . . ?
O5 C31 C32 117.9(10) . . ?
O4 C31 C32 115.8(8) . . ?
N6 C32 C31 112.4(8) . . ?
N6 C32 C33 111.1(8) . . ?
C31 C32 C33 108.9(8) . . ?
C34 C33 C32 116.6(9) . . ?
C33 C34 S2 113.9(8) . . ?

loop_
_geom_bond_atom_site_label_1
_geom_bond_atom_site_label_2
_geom_bond_distance
_geom_bond_site_symmetry_2
_geom_bond_publ_flag
Cu1 O1 1.938(6) . ?
Cu1 N3 1.975(7) . ?
Cu1 N1 1.978(7) . ?
Cu1 N2 2.034(7) . ?
Cu1 O3 2.274(6) . ?
Cu2 O4 1.902(6) . ?
Cu2 N6 1.988(7) . ?
Cu2 N5 1.991(7) . ?
Cu2 N4 2.015(7) . ?
Cu2 O6 2.313(6) . ?
Cl1 O8 1.325(9) . ?
Cl1 O10 1.391(7) . ?
Cl1 O9 1.417(9) . ?
Cl1 O7 1.427(5) . ?
Cl2 O12 1.313(11) . ?
Cl2 O14 1.379(8) . ?
Cl2 O11 1.384(9) . ?
Cl2 O13 1.423(6) . ?
S1 C16 1.795(12) . ?
S1 C17 1.868(12) . ?
S2 C35 1.644(15) . ?
S2 C34 1.744(18) . ?
O1 C13 1.267(9) . ?
O2 C13 1.223(10) . ?
O3 C18 1.392(10) . ?
O4 C31 1.267(10) . ?
O5 C31 1.223(10) . ?
O6 C36 1.389(10) . ?
N1 C1 1.357(9) . ?
N1 C11 1.366(10) . ?
N2 C12 1.341(11) . ?
N2 C10 1.343(9) . ?
N3 C14 1.521(10) . ?
N4 C29 1.318(10) . ?
N4 C19 1.323(9) . ?
N5 C28 1.309(10) . ?
N5 C30 1.378(10) . ?
N6 C32 1.457(11) . ?
C1 C2 1.400(11) . ?
C2 C3 1.349(11) . ?
C3 C4 1.409(11) . ?
C4 C11 1.394(11) . ?
C4 C5 1.426(10) . ?
C5 C6 1.346(11) . ?
C6 C7 1.414(11) . ?
C7 C12 1.368(11) . ?
C7 C8 1.435(11) . ?
C8 C9 1.322(12) . ?
C9 C10 1.356(12) . ?
C11 C12 1.446(11) . ?
C13 C14 1.541(11) . ?
C14 C15 1.489(11) . ?
C15 C16 1.438(11) . ?
C19 C20 1.364(11) . ?
C20 C21 1.329(11) . ?
C21 C22 1.403(11) . ?
C22 C29 1.385(11) . ?
C22 C23 1.428(11) . ?
C23 C24 1.363(11) . ?
C24 C25 1.450(11) . ?
C25 C30 1.397(10) . ?
C25 C26 1.399(11) . ?
C26 C27 1.395(12) . ?
C27 C28 1.406(12) . ?
C29 C30 1.464(11) . ?
C31 C32 1.498(12) . ?
C32 C33 1.587(13) . ?
C33 C34 1.477(19) . ?
